data_7008927
loop_
_publ_author_name
'Hughes, Russell P.'
'Smith, Jeremy M.'
'Liable-Sands, Louise M.'
'Concolino, Thomas E.'
'Lam, Kin-Chung'
'Incarvito, Christopher'
'Rheingold, Arnold L.'

_publ_section_title
;
 Syntheses and crystallographic studies of [Ir(\h5-C5Me5)(L)(RF)I]
 (L&#x2005;=&#x2005;CO, PMe3; RF&#x2005;=&#x2005;CF2CF3, CF2CF2CF3,
 CF2C6F5, CF(CF3)2) complexes. Cone and solid angle steric parameters
 for perfluoroalkyl ligands
;
_journal_issue 6
_journal_name_full 'Journal of the Chemical Society, Dalton Transactions'
_journal_page_first 873
_journal_paper_doi 10.1039/a907057e
_journal_year 2000
_chemical_formula_sum 'C18 H15 F7 I Ir O'
_chemical_formula_weight 699.40
_chemical_name_systematic
; 
 ? 
;
_space_group_IT_number 14
_symmetry_cell_setting monoclinic
_symmetry_space_group_name_Hall '-P 2yn'
_symmetry_space_group_name_H-M 'P 1 21/n 1'
_atom_sites_solution_hydrogens geom
_atom_sites_solution_primary direct
_atom_sites_solution_secondary difmap
_audit_creation_method SHELXL-97
_cell_angle_alpha 90.00
_cell_angle_beta 114.02(2)
_cell_angle_gamma 90.00
_cell_formula_units_Z 4
_cell_length_a 13.373(4)
_cell_length_b 10.850(3)
_cell_length_c 15.330(6)
_cell_measurement_reflns_used 24
_cell_measurement_temperature 296(2)
_cell_measurement_theta_max 12.5
_cell_measurement_theta_min 7.5
_cell_volume 2031.7(12)
_computing_cell_refinement 'Siemens P4'
_computing_data_collection 'Siemens P4'
_computing_data_reduction XDISK
_computing_molecular_graphics XP
_computing_publication_material XCIF
_computing_structure_refinement 'SHELXL-90 4.2 (Sheldrick, 1990)'
_computing_structure_solution 'SHELXS-90 (Sheldrick, 1990)'
_diffrn_ambient_temperature 296(2)
_diffrn_measured_fraction_theta_full 1.000
_diffrn_measured_fraction_theta_max 1.000
_diffrn_measurement_device_type 'Siemens P4'
_diffrn_measurement_method wyckoff
_diffrn_radiation_monochromator graphite
_diffrn_radiation_source 'fine-focus sealed tube'
_diffrn_radiation_type MoK\a
_diffrn_radiation_wavelength 0.71073
_diffrn_reflns_av_R_equivalents 0.0237
_diffrn_reflns_av_sigmaI/netI 0.0473
_diffrn_reflns_limit_h_max 14
_diffrn_reflns_limit_h_min -16
_diffrn_reflns_limit_k_max 13
_diffrn_reflns_limit_k_min 0
_diffrn_reflns_limit_l_max 18
_diffrn_reflns_limit_l_min 0
_diffrn_reflns_number 3921
_diffrn_reflns_theta_full 25.50
_diffrn_reflns_theta_max 25.50
_diffrn_reflns_theta_min 2.37
_diffrn_standards_decay_% <1.0
_diffrn_standards_interval_count 197
_diffrn_standards_number 3
_exptl_absorpt_coefficient_mu 8.159
_exptl_absorpt_correction_type N/A
_exptl_crystal_colour orange
_exptl_crystal_density_diffrn 2.287
_exptl_crystal_density_method 'not measured'
_exptl_crystal_description block
_exptl_crystal_F_000 1296
_exptl_crystal_size_max 0.40
_exptl_crystal_size_mid 0.40
_exptl_crystal_size_min 0.40
_refine_diff_density_max 2.054
_refine_diff_density_min -3.787
_refine_diff_density_rms 0.237
_refine_ls_extinction_coef 0.0010(2)
_refine_ls_extinction_expression Fc^*^=kFc[1+0.001xFc^2^\l^3^/sin(2\q)]^-1/4^
_refine_ls_extinction_method SHELXL
_refine_ls_goodness_of_fit_ref 1.34
_refine_ls_hydrogen_treatment 'idealized contributions'
_refine_ls_matrix_type full
_refine_ls_number_parameters 254
_refine_ls_number_reflns 3774
_refine_ls_number_restraints 0
_refine_ls_restrained_S_all 1.33
_refine_ls_R_factor_all 0.0800
_refine_ls_R_factor_gt 0.0554
_refine_ls_shift/su_max 0.000
_refine_ls_shift/su_mean 0.000
_refine_ls_structure_factor_coef Fsqd
_refine_ls_weighting_details 'calc w=1/[\s^2^(Fo^2^)+(0.0900P)^2^+0.0000P] where P=(Fo^2^+2Fc^2^)/3'
_refine_ls_weighting_scheme calc
_refine_ls_wR_factor_gt 0.0625
_refine_ls_wR_factor_ref 0.0683
_reflns_number_gt 2602
_reflns_number_total 3921
_reflns_threshold_expression >2sigma(I)
_cod_data_source_file a907057e.txt
_cod_data_source_block rph21
_cod_depositor_comments
;
The following automatic conversions were performed:
'_symmetry_cell_setting' value 'Monoclinic' changed to 'monoclinic'
according to '/home/saulius/struct/CIF-dictionaries/cif_core.dic'
dictionary named 'cif_core.dic' version 2.4.1 from 2010-06-29.

Automatic conversion script
Id: cif_fix_enum 1527 2010-12-29 10:47:43Z saulius 
;
_cod_original_cell_volume 2031.7(10)
_cod_original_sg_symbol_H-M P2(1)/n
_cod_database_code 7008927

loop_
_symmetry_equiv_pos_as_xyz
'x, y, z'
'-x+1/2, y+1/2, -z+1/2'
'-x, -y, -z'
'x-1/2, -y-1/2, z-1/2'

loop_
_atom_site_label
_atom_site_type_symbol
_atom_site_fract_x
_atom_site_fract_y
_atom_site_fract_z
_atom_site_U_iso_or_equiv
_atom_site_adp_type
_atom_site_occupancy
_atom_site_symmetry_multiplicity
_atom_site_calc_flag
_atom_site_refinement_flags
_atom_site_disorder_assembly
_atom_site_disorder_group
Ir Ir 0.00223(4) 0.12098(4) 0.28014(3) 0.0385(2) Uani 1 1 d . . .
I I -0.21625(8) 0.12382(10) 0.21464(8) 0.0739(3) Uani 1 1 d . . .
O1 O -0.0081(11) -0.1411(9) 0.3266(8) 0.081(3) Uani 1 1 d . . .
C1 C -0.0040(10) -0.0470(14) 0.3078(8) 0.046(3) Uani 1 1 d . . .
C2 C -0.0044(11) 0.0835(14) 0.1400(10) 0.060(4) Uani 1 1 d . . .
F1 F 0.0636(7) -0.1698(9) 0.1750(7) 0.083(3) Uani 1 1 d . . .
F2 F -0.0556(10) -0.3591(8) 0.0819(8) 0.101(3) Uani 1 1 d . . .
F3 F -0.2605(8) -0.3245(9) -0.0551(7) 0.092(3) Uani 1 1 d . . .
F4 F -0.3383(9) -0.0947(9) -0.0996(6) 0.101(3) Uani 1 1 d . . .
F5 F -0.2212(8) 0.0970(7) -0.0136(6) 0.084(3) Uani 1 1 d . . .
F6 F 0.1013(7) 0.0619(9) 0.1507(6) 0.075(3) Uani 1 1 d . . .
F7 F -0.0363(8) 0.1831(8) 0.0864(5) 0.077(3) Uani 1 1 d . . .
C11 C 0.0239(11) 0.2595(12) 0.3953(9) 0.052(3) Uani 1 1 d . . .
C12 C 0.1118(10) 0.1789(11) 0.4306(8) 0.045(3) Uani 1 1 d . . .
C13 C 0.1691(10) 0.1854(11) 0.3665(8) 0.044(3) Uani 1 1 d . . .
C14 C 0.1151(10) 0.2807(11) 0.2950(9) 0.048(3) Uani 1 1 d . . .
C15 C 0.0222(11) 0.3224(11) 0.3118(10) 0.049(3) Uani 1 1 d . . .
C16 C -0.0551(13) 0.2900(14) 0.4407(11) 0.073(5) Uani 1 1 d . . .
H16A H -0.0236 0.3528 0.4882 0.080 Uiso 1 1 d R . .
H16B H -0.1227 0.3194 0.3925 0.080 Uiso 1 1 d R . .
H16C H -0.0690 0.2176 0.4702 0.080 Uiso 1 1 d R . .
C17 C 0.1464(13) 0.1016(14) 0.5167(10) 0.072(4) Uani 1 1 d . . .
H17A H 0.1926 0.1478 0.5718 0.080 Uiso 1 1 d R . .
H17B H 0.0830 0.0734 0.5253 0.080 Uiso 1 1 d R . .
H17C H 0.1861 0.0320 0.5085 0.080 Uiso 1 1 d R . .
C18 C 0.2745(12) 0.1245(13) 0.3836(12) 0.070(4) Uani 1 1 d . . .
H20A H 0.3338 0.1762 0.4234 0.080 Uiso 1 1 d R . .
H20B H 0.2774 0.0475 0.4155 0.080 Uiso 1 1 d R . .
H20C H 0.2806 0.1095 0.3243 0.080 Uiso 1 1 d R . .
C19 C 0.1598(13) 0.3320(14) 0.2299(12) 0.076(5) Uani 1 1 d . . .
H21A H 0.2073 0.3994 0.2614 0.080 Uiso 1 1 d R . .
H21B H 0.2000 0.2715 0.2116 0.080 Uiso 1 1 d R . .
H21C H 0.0999 0.3618 0.1741 0.080 Uiso 1 1 d R . .
C20 C -0.0526(12) 0.4227(15) 0.2580(13) 0.086(6) Uani 1 1 d . . .
H22A H -0.0222 0.5001 0.2871 0.080 Uiso 1 1 d R . .
H22B H -0.0632 0.4236 0.1922 0.080 Uiso 1 1 d R . .
H22C H -0.1216 0.4099 0.2620 0.080 Uiso 1 1 d R . .
C31 C -0.0357(11) -0.1448(12) 0.1077(10) 0.053(3) Uani 1 1 d . . .
C32 C -0.0957(13) -0.2438(13) 0.0605(11) 0.061(4) Uani 1 1 d . . .
C33 C -0.2000(13) -0.2287(13) -0.0086(11) 0.061(4) Uani 1 1 d . . .
C34 C -0.2390(12) -0.1134(13) -0.0313(9) 0.059(4) Uani 1 1 d . . .
C35 C -0.1805(13) -0.0142(13) 0.0158(9) 0.061(4) Uani 1 1 d . . .
C36 C -0.0753(10) -0.0254(10) 0.0866(8) 0.044(3) Uani 1 1 d . . .

loop_
_atom_site_aniso_label
_atom_site_aniso_U_11
_atom_site_aniso_U_22
_atom_site_aniso_U_33
_atom_site_aniso_U_23
_atom_site_aniso_U_13
_atom_site_aniso_U_12
Ir 0.0421(3) 0.0400(3) 0.0379(3) -0.0011(2) 0.0208(2) -0.0057(2)
I 0.0462(5) 0.0877(8) 0.0882(7) -0.0022(6) 0.0277(5) -0.0081(5)
O1 0.129(10) 0.053(7) 0.083(8) -0.009(6) 0.065(8) -0.026(6)
C1 0.058(8) 0.058(8) 0.028(6) -0.003(6) 0.025(6) -0.002(6)
C2 0.054(8) 0.076(10) 0.052(8) -0.023(7) 0.025(7) -0.009(7)
F1 0.069(6) 0.085(6) 0.092(7) 0.000(5) 0.031(5) 0.030(5)
F2 0.127(9) 0.049(5) 0.125(9) -0.013(5) 0.049(7) 0.017(5)
F3 0.104(7) 0.075(6) 0.101(7) -0.040(6) 0.046(6) -0.040(6)
F4 0.092(7) 0.110(8) 0.063(6) 0.002(5) -0.006(5) -0.029(6)
F5 0.100(7) 0.056(5) 0.057(5) 0.013(4) -0.006(5) 0.003(5)
F6 0.069(5) 0.101(6) 0.081(6) -0.031(5) 0.056(5) -0.036(5)
F7 0.127(8) 0.058(5) 0.045(4) 0.007(4) 0.033(5) -0.038(5)
C11 0.062(8) 0.044(7) 0.051(8) -0.006(6) 0.023(7) 0.006(6)
C12 0.052(7) 0.042(6) 0.040(6) -0.012(5) 0.019(6) -0.016(6)
C13 0.051(7) 0.038(6) 0.045(7) -0.021(6) 0.021(6) -0.018(6)
C14 0.056(8) 0.045(7) 0.046(7) -0.005(6) 0.025(6) -0.010(6)
C15 0.070(9) 0.025(6) 0.065(8) -0.003(6) 0.040(7) -0.003(6)
C16 0.100(12) 0.073(10) 0.073(10) -0.009(8) 0.063(10) 0.017(9)
C17 0.075(10) 0.090(12) 0.048(8) 0.003(8) 0.021(7) 0.003(9)
C18 0.068(9) 0.058(9) 0.084(11) -0.009(8) 0.030(8) 0.004(8)
C19 0.081(11) 0.074(10) 0.080(11) 0.011(9) 0.039(9) -0.031(9)
C20 0.053(9) 0.066(10) 0.122(15) 0.006(10) 0.019(10) 0.005(8)
C31 0.054(7) 0.058(9) 0.059(8) -0.001(7) 0.036(7) 0.014(7)
C32 0.079(11) 0.047(8) 0.072(10) -0.003(7) 0.048(9) 0.009(7)
C33 0.076(10) 0.044(8) 0.078(10) -0.020(7) 0.048(9) -0.023(7)
C34 0.062(8) 0.070(10) 0.035(6) 0.003(7) 0.011(6) -0.015(8)
C35 0.082(11) 0.053(8) 0.043(7) 0.012(7) 0.020(7) 0.008(8)
C36 0.059(8) 0.031(6) 0.041(7) 0.001(5) 0.019(6) -0.007(6)

loop_
_atom_type_symbol
_atom_type_description
_atom_type_scat_dispersion_real
_atom_type_scat_dispersion_imag
_atom_type_scat_source
C C 0.0033 0.0016 'International Tables Vol C Tables 4.2.6.8 and 6.1.1.4'
H H 0.0000 0.0000 'International Tables Vol C Tables 4.2.6.8 and 6.1.1.4'
O O 0.0106 0.0060 'International Tables Vol C Tables 4.2.6.8 and 6.1.1.4'
F F 0.0171 0.0103 'International Tables Vol C Tables 4.2.6.8 and 6.1.1.4'
I I -0.4742 1.8119 'International Tables Vol C Tables 4.2.6.8 and 6.1.1.4'
Ir Ir -1.4442 7.9887 'International Tables Vol C Tables 4.2.6.8 and 6.1.1.4'

loop_
_geom_angle_atom_site_label_1
_geom_angle_atom_site_label_2
_geom_angle_atom_site_label_3
_geom_angle
_geom_angle_site_symmetry_1
_geom_angle_site_symmetry_3
_geom_angle_publ_flag
C1 Ir C2 93.1(5) . . ?
C1 Ir C13 107.4(5) . . ?
C2 Ir C13 106.3(5) . . ?
C1 Ir C15 155.8(5) . . ?
C2 Ir C15 110.8(5) . . ?
C13 Ir C15 63.5(5) . . ?
C1 Ir C11 118.3(5) . . ?
C2 Ir C11 148.3(5) . . ?
C13 Ir C11 62.5(5) . . ?
C15 Ir C11 37.6(5) . . ?
C1 Ir C14 144.4(5) . . ?
C2 Ir C14 90.0(5) . . ?
C13 Ir C14 38.5(4) . . ?
C15 Ir C14 37.5(5) . . ?
C11 Ir C14 62.5(5) . . ?
C1 Ir C12 96.2(5) . . ?
C2 Ir C12 144.8(5) . . ?
C13 Ir C12 38.6(4) . . ?
C15 Ir C12 62.3(5) . . ?
C11 Ir C12 35.9(4) . . ?
C14 Ir C12 63.4(4) . . ?
C1 Ir I 87.4(4) . . ?
C2 Ir I 91.9(4) . . ?
C13 Ir I 155.5(3) . . ?
C15 Ir I 94.9(3) . . ?
C11 Ir I 93.4(3) . . ?
C14 Ir I 127.9(3) . . ?
C12 Ir I 122.4(3) . . ?
O1 C1 Ir 177.2(12) . . ?
F7 C2 F6 105.6(12) . . ?
F7 C2 C36 109.1(11) . . ?
F6 C2 C36 108.4(11) . . ?
F7 C2 Ir 109.8(9) . . ?
F6 C2 Ir 106.9(9) . . ?
C36 C2 Ir 116.4(10) . . ?
C12 C11 C15 110.4(12) . . ?
C12 C11 C16 126.6(13) . . ?
C15 C11 C16 122.8(12) . . ?
C12 C11 Ir 72.6(7) . . ?
C15 C11 Ir 70.6(7) . . ?
C16 C11 Ir 127.9(10) . . ?
C11 C12 C17 128.1(12) . . ?
C11 C12 C13 107.4(11) . . ?
C17 C12 C13 124.6(12) . . ?
C11 C12 Ir 71.5(7) . . ?
C17 C12 Ir 126.4(9) . . ?
C13 C12 Ir 68.3(6) . . ?
C14 C13 C12 107.5(11) . . ?
C14 C13 C18 126.2(12) . . ?
C12 C13 C18 125.2(12) . . ?
C14 C13 Ir 72.7(7) . . ?
C12 C13 Ir 73.1(7) . . ?
C18 C13 Ir 128.7(9) . . ?
C15 C14 C19 128.6(12) . . ?
C15 C14 C13 106.6(11) . . ?
C19 C14 C13 124.3(13) . . ?
C15 C14 Ir 70.6(7) . . ?
C19 C14 Ir 131.8(10) . . ?
C13 C14 Ir 68.8(6) . . ?
C14 C15 C11 107.9(11) . . ?
C14 C15 C20 124.5(13) . . ?
C11 C15 C20 127.2(13) . . ?
C14 C15 Ir 71.9(7) . . ?
C11 C15 Ir 71.8(7) . . ?
C20 C15 Ir 127.2(11) . . ?
F1 C31 C32 115.8(12) . . ?
F1 C31 C36 122.3(12) . . ?
C32 C31 C36 121.8(13) . . ?
F2 C32 C31 120.9(14) . . ?
F2 C32 C33 118.5(14) . . ?
C31 C32 C33 120.6(13) . . ?
F3 C33 C34 120.1(15) . . ?
F3 C33 C32 121.6(14) . . ?
C34 C33 C32 118.3(12) . . ?
F4 C34 C33 120.2(13) . . ?
F4 C34 C35 118.3(14) . . ?
C33 C34 C35 121.5(13) . . ?
F5 C35 C34 118.3(13) . . ?
F5 C35 C36 119.4(13) . . ?
C34 C35 C36 122.0(13) . . ?
C31 C36 C35 115.6(11) . . ?
C31 C36 C2 120.2(12) . . ?
C35 C36 C2 124.2(12) . . ?

loop_
_geom_bond_atom_site_label_1
_geom_bond_atom_site_label_2
_geom_bond_distance
_geom_bond_site_symmetry_2
_geom_bond_publ_flag
Ir C1 1.881(15) . ?
Ir C2 2.152(14) . ?
Ir C13 2.195(12) . ?
Ir C15 2.231(12) . ?
Ir C11 2.246(13) . ?
Ir C14 2.249(12) . ?
Ir C12 2.261(12) . ?
Ir I 2.675(5) . ?
O1 C1 1.068(16) . ?
C2 F7 1.319(17) . ?
C2 F6 1.375(16) . ?
C2 C36 1.528(17) . ?
F1 C31 1.337(15) . ?
F2 C32 1.347(16) . ?
F3 C33 1.332(15) . ?
F4 C34 1.331(16) . ?
F5 C35 1.325(15) . ?
C11 C12 1.387(17) . ?
C11 C15 1.442(18) . ?
C11 C16 1.520(18) . ?
C12 C17 1.470(18) . ?
C12 C13 1.472(17) . ?
C13 C14 1.466(17) . ?
C13 C18 1.480(19) . ?
C14 C15 1.442(18) . ?
C14 C19 1.465(18) . ?
C15 C20 1.481(19) . ?
C31 C32 1.360(19) . ?
C31 C36 1.387(17) . ?
C32 C33 1.38(2) . ?
C33 C34 1.345(19) . ?
C34 C35 1.353(19) . ?
C35 C36 1.389(18) . ?
